data_4062404
loop_
_publ_author_name
'Hagadorn, John R.'
'McNevin, Michael J.'
'Wiedenfeld, Grant'
'Shoemaker, Richard'

_publ_section_title
;
 Dizirconium Complexes Supported by Preorganized Binucleating Bis(amidinates)
;
_journal_issue 23
_journal_name_full Organometallics
_journal_page_first 4818
_journal_page_last 4824
_journal_paper_doi 10.1021/om034063c
_journal_volume 22
_journal_year 2003
_chemical_formula_sum 'C39 H54 N4 O Zr2'
_chemical_formula_weight 777.30
_chemical_name_common (iPr4Xan)Zr2Cp2H4
_space_group_IT_number 33
_symmetry_cell_setting orthorhombic
_symmetry_space_group_name_Hall 'P 2c -2n'
_symmetry_space_group_name_H-M 'P n a 21'
_cell_angle_alpha 90.00
_cell_angle_beta 90.00
_cell_angle_gamma 90.00
_cell_formula_units_Z 4
_cell_length_a 23.1814(6)
_cell_length_b 13.7921(4)
_cell_length_c 11.6429(3)
_cell_measurement_temperature 138(2)
_cell_volume 3722.47(17)
_diffrn_ambient_temperature 138(2)
_exptl_crystal_density_diffrn 1.387
_cod_database_code 4062404

loop_
_symmetry_equiv_pos_as_xyz
'x, y, z'
'-x, -y, z+1/2'
'x+1/2, -y+1/2, z'
'-x+1/2, y+1/2, z+1/2'

loop_
_atom_site_label
_atom_site_type_symbol
_atom_site_fract_x
_atom_site_fract_y
_atom_site_fract_z
_atom_site_U_iso_or_equiv
_atom_site_adp_type
_atom_site_occupancy
_atom_site_symmetry_multiplicity
_atom_site_calc_flag
_atom_site_refinement_flags
_atom_site_disorder_assembly
_atom_site_disorder_group
Zr1 Zr -0.242734(16) -0.67548(3) -0.29502(4) 0.02242(11) Uani 1 1 d . . .
Zr2 Zr -0.147154(17) -0.56144(3) -0.16595(5) 0.02375(11) Uani 1 1 d . . .
O1 O -0.10195(12) -0.8709(2) -0.1933(3) 0.0247(8) Uani 1 1 d . . .
N1 N -0.19919(16) -0.8015(3) -0.3836(3) 0.0247(9) Uani 1 1 d . . .
N2 N -0.25539(17) -0.8254(3) -0.2314(3) 0.0232(9) Uani 1 1 d . . .
N3 N -0.06477(17) -0.6409(3) -0.2210(3) 0.0262(10) Uani 1 1 d . . .
N4 N -0.09193(16) -0.6455(3) -0.0390(3) 0.0270(9) Uani 1 1 d . . .
C1 C -0.1748(2) -0.9136(4) -0.5441(5) 0.0379(13) Uani 1 1 d . . .
H1A H -0.1736 -0.9718 -0.4958 0.057 Uiso 1 1 calc R . .
H1B H -0.1484 -0.9216 -0.6091 0.057 Uiso 1 1 calc R . .
H1C H -0.2141 -0.9039 -0.5728 0.057 Uiso 1 1 calc R . .
C2 C -0.15651(19) -0.8254(4) -0.4730(4) 0.0254(11) Uani 1 1 d . . .
H2 H -0.1186 -0.8395 -0.4355 0.031 Uiso 1 1 calc R . .
C3 C -0.1497(3) -0.7394(4) -0.5502(5) 0.0508(17) Uani 1 1 d . . .
H3A H -0.1853 -0.7296 -0.5940 0.076 Uiso 1 1 calc R . .
H3B H -0.1176 -0.7506 -0.6032 0.076 Uiso 1 1 calc R . .
H3C H -0.1418 -0.6816 -0.5037 0.076 Uiso 1 1 calc R . .
C4 C -0.3180(2) -0.9415(4) -0.1289(5) 0.0361(13) Uani 1 1 d . . .
H4A H -0.3511 -0.9150 -0.1708 0.054 Uiso 1 1 calc R . .
H4B H -0.3303 -0.9617 -0.0520 0.054 Uiso 1 1 calc R . .
H4C H -0.3027 -0.9976 -0.1705 0.054 Uiso 1 1 calc R . .
C5 C -0.2718(2) -0.8649(4) -0.1188(4) 0.0252(11) Uani 1 1 d . . .
H5 H -0.2370 -0.8936 -0.0811 0.030 Uiso 1 1 calc R . .
C6 C -0.2940(2) -0.7806(4) -0.0460(4) 0.0374(13) Uani 1 1 d . . .
H6A H -0.2651 -0.7288 -0.0445 0.056 Uiso 1 1 calc R . .
H6B H -0.3013 -0.8032 0.0325 0.056 Uiso 1 1 calc R . .
H6C H -0.3299 -0.7557 -0.0793 0.056 Uiso 1 1 calc R . .
C7 C -0.21223(16) -0.8598(3) -0.2960(5) 0.0205(9) Uani 1 1 d . . .
C8 C -0.18248(18) -0.9536(3) -0.2718(4) 0.0234(11) Uani 1 1 d . . .
C9 C -0.21037(19) -1.0388(3) -0.3018(5) 0.0273(10) Uani 1 1 d . . .
H9 H -0.2477 -1.0366 -0.3354 0.033 Uiso 1 1 calc R . .
C10 C -0.18359(19) -1.1279(3) -0.2825(5) 0.0282(11) Uani 1 1 d . . .
H10 H -0.2029 -1.1862 -0.3023 0.034 Uiso 1 1 calc R . .
C11 C -0.1293(2) -1.1315(4) -0.2351(4) 0.0277(11) Uani 1 1 d . . .
H11 H -0.1116 -1.1928 -0.2230 0.033 Uiso 1 1 calc R . .
C12 C -0.0998(2) -1.0478(3) -0.2046(4) 0.0250(11) Uani 1 1 d . . .
C13 C -0.1267(2) -0.9592(3) -0.2217(4) 0.0238(11) Uani 1 1 d . . .
C14 C 0.0026(2) -1.0967(4) -0.2447(5) 0.0406(14) Uani 1 1 d . . .
H14A H 0.0048 -1.0524 -0.3104 0.061 Uiso 1 1 calc R . .
H14B H -0.0119 -1.1598 -0.2705 0.061 Uiso 1 1 calc R . .
H14C H 0.0411 -1.1047 -0.2111 0.061 Uiso 1 1 calc R . .
C15 C -0.03857(18) -1.0546(3) -0.1539(5) 0.0269(11) Uani 1 1 d . . .
C16 C -0.0405(2) -1.1227(4) -0.0487(5) 0.0409(15) Uani 1 1 d . . .
H16A H -0.0017 -1.1285 -0.0159 0.061 Uiso 1 1 calc R . .
H16B H -0.0541 -1.1868 -0.0726 0.061 Uiso 1 1 calc R . .
H16C H -0.0667 -1.0959 0.0091 0.061 Uiso 1 1 calc R . .
C17 C -0.04886(18) -0.8715(3) -0.1375(4) 0.0213(11) Uani 1 1 d . . .
C18 C -0.01772(19) -0.9552(3) -0.1173(4) 0.0234(11) Uani 1 1 d . . .
C19 C 0.0354(2) -0.9457(4) -0.0608(4) 0.0299(12) Uani 1 1 d . . .
H19 H 0.0578 -1.0021 -0.0465 0.036 Uiso 1 1 calc R . .
C20 C 0.0562(2) -0.8566(4) -0.0253(5) 0.0328(13) Uani 1 1 d . . .
H20 H 0.0923 -0.8521 0.0127 0.039 Uiso 1 1 calc R . .
C21 C 0.02402(19) -0.7746(4) -0.0453(4) 0.0273(11) Uani 1 1 d . . .
H21 H 0.0380 -0.7134 -0.0202 0.033 Uiso 1 1 calc R . .
C22 C -0.02919(19) -0.7802(4) -0.1025(4) 0.0236(11) Uani 1 1 d . . .
C23 C -0.06184(19) -0.6888(3) -0.1216(4) 0.0213(11) Uani 1 1 d . . .
C24 C 0.0269(2) -0.6935(5) -0.3168(5) 0.0476(16) Uani 1 1 d . . .
H24A H 0.0461 -0.6397 -0.2774 0.071 Uiso 1 1 calc R . .
H24B H 0.0436 -0.7017 -0.3935 0.071 Uiso 1 1 calc R . .
H24C H 0.0322 -0.7533 -0.2725 0.071 Uiso 1 1 calc R . .
C25 C -0.0373(2) -0.6718(4) -0.3276(4) 0.0280(12) Uani 1 1 d . . .
H25 H -0.0573 -0.7315 -0.3556 0.034 Uiso 1 1 calc R . .
C26 C -0.0447(2) -0.5925(4) -0.4174(5) 0.0420(15) Uani 1 1 d . . .
H26A H -0.0854 -0.5738 -0.4219 0.063 Uiso 1 1 calc R . .
H26B H -0.0319 -0.6167 -0.4924 0.063 Uiso 1 1 calc R . .
H26C H -0.0214 -0.5360 -0.3959 0.063 Uiso 1 1 calc R . .
C27 C -0.1469(2) -0.7558(4) 0.0879(5) 0.0436(15) Uani 1 1 d . . .
H27A H -0.1828 -0.7205 0.0727 0.065 Uiso 1 1 calc R . .
H27B H -0.1481 -0.7829 0.1657 0.065 Uiso 1 1 calc R . .
H27C H -0.1427 -0.8085 0.0320 0.065 Uiso 1 1 calc R . .
C28 C -0.0962(2) -0.6869(4) 0.0776(4) 0.0310(12) Uani 1 1 d . . .
H28 H -0.0600 -0.7235 0.0945 0.037 Uiso 1 1 calc R . .
C29 C -0.1013(2) -0.6029(4) 0.1624(4) 0.0409(14) Uani 1 1 d . . .
H29A H -0.0676 -0.5604 0.1547 0.061 Uiso 1 1 calc R . .
H29B H -0.1031 -0.6284 0.2409 0.061 Uiso 1 1 calc R . .
H29C H -0.1364 -0.5659 0.1461 0.061 Uiso 1 1 calc R . .
C30 C -0.2890(2) -0.5770(4) -0.4523(5) 0.0375(14) Uani 1 1 d . . .
H30 H -0.2647 -0.5398 -0.5011 0.053 Uiso 1 1 calc R . .
C31 C -0.3061(2) -0.6723(4) -0.4707(4) 0.0332(12) Uani 1 1 d . . .
H31 H -0.2956 -0.7112 -0.5347 0.046 Uiso 1 1 calc R . .
C32 C -0.3413(2) -0.7016(4) -0.3800(5) 0.0375(14) Uani 1 1 d . . .
H32 H -0.3588 -0.7635 -0.3711 0.053 Uiso 1 1 calc R . .
C33 C -0.3461(2) -0.6230(4) -0.3043(6) 0.0425(14) Uani 1 1 d . . .
H33 H -0.3674 -0.6220 -0.2347 0.059 Uiso 1 1 calc R . .
C34 C -0.3135(2) -0.5456(4) -0.3501(5) 0.0430(16) Uani 1 1 d . . .
H34 H -0.3091 -0.4832 -0.3168 0.060 Uiso 1 1 calc R . .
C35 C -0.1019(2) -0.4111(4) -0.0800(5) 0.0377(14) Uani 1 1 d . . .
H35 H -0.0800 -0.4186 -0.0116 0.053 Uiso 1 1 calc R . .
C36 C -0.1621(3) -0.3934(4) -0.0858(5) 0.0401(15) Uani 1 1 d . . .
H36 H -0.1877 -0.3861 -0.0226 0.056 Uiso 1 1 calc R . .
C37 C -0.1767(2) -0.3887(4) -0.2024(5) 0.0329(14) Uani 1 1 d . . .
H37 H -0.2143 -0.3781 -0.2322 0.046 Uiso 1 1 calc R . .
C38 C -0.1265(2) -0.4024(4) -0.2678(5) 0.0375(15) Uani 1 1 d . . .
H38 H -0.1241 -0.4027 -0.3492 0.052 Uiso 1 1 calc R . .
C39 C -0.0802(2) -0.4156(4) -0.1910(5) 0.0384(15) Uani 1 1 d . . .
H39 H -0.0410 -0.4258 -0.2115 0.054 Uiso 1 1 calc R . .
H51 H -0.2283(19) -0.566(3) -0.205(4) 0.032(14) Uiso 1 1 d . . .
H52 H -0.1790(16) -0.596(3) -0.325(3) 0.015(11) Uiso 1 1 d . . .
H53 H -0.1831(16) -0.682(3) -0.186(4) 0.018(11) Uiso 1 1 d . . .
H54 H -0.188(2) -0.574(4) -0.045(5) 0.049(16) Uiso 1 1 d . . .

loop_
_atom_site_aniso_label
_atom_site_aniso_U_11
_atom_site_aniso_U_22
_atom_site_aniso_U_33
_atom_site_aniso_U_23
_atom_site_aniso_U_13
_atom_site_aniso_U_12
Zr1 0.0213(2) 0.0202(2) 0.0258(2) 0.0006(3) -0.0026(3) 0.00096(19)
Zr2 0.0219(2) 0.0204(2) 0.0290(2) -0.0013(2) -0.0016(2) -0.0007(2)
O1 0.0204(16) 0.0217(17) 0.032(2) 0.0001(14) -0.0057(14) -0.0049(14)
N1 0.024(2) 0.024(2) 0.026(2) 0.0026(18) -0.0021(18) -0.0040(18)
N2 0.022(2) 0.021(2) 0.026(2) 0.0000(18) 0.0037(18) -0.0017(19)
N3 0.026(2) 0.028(2) 0.025(2) 0.0040(19) -0.0035(18) 0.003(2)
N4 0.027(2) 0.027(2) 0.027(2) 0.0004(19) 0.0023(19) -0.0058(19)
C1 0.033(3) 0.044(3) 0.037(3) -0.012(3) 0.006(3) 0.000(3)
C2 0.020(2) 0.034(3) 0.022(3) -0.003(2) 0.004(2) -0.002(2)
C3 0.074(4) 0.046(4) 0.033(3) 0.001(3) 0.026(3) 0.001(3)
C4 0.031(3) 0.034(3) 0.043(3) 0.001(3) 0.003(2) -0.009(3)
C5 0.026(3) 0.027(3) 0.022(2) 0.001(2) 0.000(2) -0.001(2)
C6 0.051(3) 0.036(3) 0.026(3) -0.002(2) 0.010(3) -0.002(3)
C7 0.018(2) 0.017(2) 0.027(2) -0.004(3) -0.002(3) -0.0028(17)
C8 0.020(2) 0.027(3) 0.023(3) 0.004(2) -0.002(2) 0.002(2)
C9 0.024(2) 0.026(2) 0.032(3) -0.001(3) -0.001(3) 0.001(2)
C10 0.032(2) 0.020(2) 0.033(3) -0.005(3) 0.000(3) -0.002(2)
C11 0.029(3) 0.022(3) 0.032(3) 0.000(2) 0.007(2) 0.005(2)
C12 0.027(2) 0.025(3) 0.023(3) 0.001(2) -0.001(2) 0.003(2)
C13 0.022(2) 0.029(3) 0.020(2) -0.001(2) -0.003(2) 0.002(2)
C14 0.034(3) 0.043(3) 0.045(3) -0.015(3) -0.001(3) 0.008(3)
C15 0.025(2) 0.024(2) 0.033(3) 0.004(2) 0.003(2) 0.007(2)
C16 0.042(3) 0.033(3) 0.048(4) 0.014(3) -0.018(3) -0.005(3)
C17 0.019(2) 0.025(2) 0.020(3) 0.0039(19) -0.0021(19) 0.001(2)
C18 0.022(2) 0.024(3) 0.025(2) 0.005(2) 0.001(2) 0.003(2)
C19 0.021(2) 0.038(3) 0.031(3) 0.004(3) 0.002(2) 0.005(2)
C20 0.019(2) 0.042(3) 0.038(3) 0.005(3) -0.009(2) -0.003(2)
C21 0.025(2) 0.034(3) 0.023(3) 0.002(2) -0.005(2) 0.004(2)
C22 0.020(2) 0.028(3) 0.023(3) 0.005(2) -0.001(2) -0.002(2)
C23 0.015(2) 0.023(3) 0.025(3) -0.003(2) -0.0005(19) -0.003(2)
C24 0.032(3) 0.066(4) 0.044(4) 0.016(3) 0.002(3) 0.017(3)
C25 0.024(2) 0.032(3) 0.028(3) 0.000(2) 0.003(2) -0.004(2)
C26 0.032(3) 0.064(4) 0.030(3) 0.015(3) 0.007(2) 0.012(3)
C27 0.057(4) 0.045(3) 0.029(3) 0.001(3) 0.003(3) -0.013(3)
C28 0.032(3) 0.037(3) 0.024(3) 0.003(2) -0.003(2) 0.000(3)
C29 0.050(3) 0.046(3) 0.028(3) -0.004(3) -0.003(3) -0.005(3)
C30 0.040(3) 0.031(3) 0.042(4) 0.019(3) -0.013(3) 0.002(3)
C31 0.033(3) 0.037(3) 0.030(3) -0.001(3) -0.018(2) 0.002(3)
C32 0.020(3) 0.037(3) 0.056(4) 0.014(3) -0.011(3) 0.000(2)
C33 0.028(3) 0.054(4) 0.045(3) -0.003(3) -0.007(3) 0.018(3)
C34 0.044(3) 0.019(3) 0.067(4) -0.009(3) -0.031(3) 0.016(3)
C35 0.037(3) 0.021(3) 0.055(4) -0.008(3) -0.015(3) -0.008(3)
C36 0.045(3) 0.021(3) 0.053(4) -0.008(3) -0.008(3) 0.001(3)
C37 0.027(3) 0.021(3) 0.051(4) 0.005(2) -0.008(2) 0.000(2)
C38 0.045(3) 0.021(3) 0.047(4) 0.006(3) -0.002(3) -0.010(3)
C39 0.030(3) 0.027(3) 0.059(5) 0.000(3) 0.000(3) -0.011(2)

loop_
_geom_bond_atom_site_label_1
_geom_bond_atom_site_label_2
_geom_bond_distance
_geom_bond_site_symmetry_2
_geom_bond_publ_flag
Zr1 N2 2.216(4) . ?
Zr1 N1 2.259(4) . ?
Zr1 C33 2.504(4) . ?
Zr1 C34 2.512(5) . ?
Zr1 C32 2.515(5) . ?
Zr1 C31 2.519(5) . ?
Zr1 C30 2.519(5) . ?
Zr1 C7 2.639(4) . ?
Zr1 Zr2 3.1050(6) . ?
Zr1 H51 1.86(5) . ?
Zr1 H52 1.88(4) . ?
Zr1 H53 1.88(4) . ?
Zr2 N4 2.273(4) . ?
Zr2 N3 2.293(4) . ?
Zr2 C37 2.514(5) . ?
Zr2 C36 2.522(6) . ?
Zr2 C35 2.531(5) . ?
Zr2 C38 2.539(5) . ?
Zr2 C39 2.557(5) . ?
Zr2 C23 2.695(5) . ?
Zr2 H51 1.94(4) . ?
Zr2 H52 2.05(4) . ?
Zr2 H53 1.87(4) . ?
Zr2 H54 1.71(6) . ?
O1 C13 1.387(5) . ?
O1 C17 1.392(5) . ?
N1 C7 1.334(6) . ?
N1 C2 1.474(6) . ?
N2 C7 1.339(6) . ?
N2 C5 1.470(6) . ?
N3 C23 1.334(6) . ?
N3 C25 1.459(6) . ?
N4 C23 1.330(6) . ?
N4 C28 1.477(6) . ?
C1 C2 1.532(7) . ?
C1 H1A 0.9800 . ?
C1 H1B 0.9800 . ?
C1 H1C 0.9800 . ?
C2 C3 1.496(7) . ?
C2 H2 1.0000 . ?
C3 H3A 0.9800 . ?
C3 H3B 0.9800 . ?
C3 H3C 0.9800 . ?
C4 C5 1.510(7) . ?
C4 H4A 0.9800 . ?
C4 H4B 0.9800 . ?
C4 H4C 0.9800 . ?
C5 C6 1.528(7) . ?
C5 H5 1.0000 . ?
C6 H6A 0.9800 . ?
C6 H6B 0.9800 . ?
C6 H6C 0.9800 . ?
C7 C8 1.492(6) . ?
C8 C9 1.387(6) . ?
C8 C13 1.420(6) . ?
C9 C10 1.394(6) . ?
C9 H9 0.9500 . ?
C10 C11 1.376(7) . ?
C10 H10 0.9500 . ?
C11 C12 1.388(7) . ?
C11 H11 0.9500 . ?
C12 C13 1.387(6) . ?
C12 C15 1.540(6) . ?
C14 C15 1.538(7) . ?
C14 H14A 0.9800 . ?
C14 H14B 0.9800 . ?
C14 H14C 0.9800 . ?
C15 C18 1.514(6) . ?
C15 C16 1.544(7) . ?
C16 H16A 0.9800 . ?
C16 H16B 0.9800 . ?
C16 H16C 0.9800 . ?
C17 C18 1.382(6) . ?
C17 C22 1.400(6) . ?
C18 C19 1.403(6) . ?
C19 C20 1.383(7) . ?
C19 H19 0.9500 . ?
C20 C21 1.374(7) . ?
C20 H20 0.9500 . ?
C21 C22 1.404(6) . ?
C21 H21 0.9500 . ?
C22 C23 1.487(7) . ?
C24 C25 1.524(6) . ?
C24 H24A 0.9800 . ?
C24 H24B 0.9800 . ?
C24 H24C 0.9800 . ?
C25 C26 1.522(7) . ?
C25 H25 1.0000 . ?
C26 H26A 0.9800 . ?
C26 H26B 0.9800 . ?
C26 H26C 0.9800 . ?
C27 C28 1.516(7) . ?
C27 H27A 0.9800 . ?
C27 H27B 0.9800 . ?
C27 H27C 0.9800 . ?
C28 C29 1.527(7) . ?
C28 H28 1.0000 . ?
C29 H29A 0.9800 . ?
C29 H29B 0.9800 . ?
C29 H29C 0.9800 . ?
C30 C34 1.387(8) . ?
C30 C31 1.390(7) . ?
C30 H30 0.9500 . ?
C31 C32 1.395(7) . ?
C31 H31 0.9500 . ?
C32 C33 1.401(8) . ?
C32 H32 0.9500 . ?
C33 C34 1.412(8) . ?
C33 H33 0.9500 . ?
C34 H34 0.9500 . ?
C35 C39 1.387(8) . ?
C35 C36 1.419(8) . ?
C35 H35 0.9500 . ?
C36 C37 1.400(8) . ?
C36 H36 0.9500 . ?
C37 C38 1.404(7) . ?
C37 H37 0.9500 . ?
C38 C39 1.408(7) . ?
C38 H38 0.9500 . ?
C39 H39 0.9500 . ?
